data_4068141
loop_
_publ_author_name
'Hayashi, Yumi'
'Wada, Shinji'
'Yamashita, Makoto'
'Nozaki, Kyoko'

_publ_section_title
;
 Syntheses and Thermolysis of Arylpalladium Hydroxide Complexes:
 Implications for C(sp2)--OH Bond-Forming Reductive Elimination To
 Generate Phenol Derivatives
;
_journal_issue 3
_journal_name_full Organometallics
_journal_page_first 1073
_journal_paper_doi 10.1021/om201142s
_journal_volume 31
_journal_year 2012
_chemical_formula_sum 'C58 H110 O7 P4 Pd2'
_chemical_formula_weight 1256.14
_chemical_name_systematic
; 
 ? 
;
_space_group_IT_number 2
_symmetry_cell_setting triclinic
_symmetry_space_group_name_Hall '-P 1'
_symmetry_space_group_name_H-M 'P -1'
_atom_sites_solution_hydrogens geom
_atom_sites_solution_primary direct
_atom_sites_solution_secondary difmap
_audit_creation_method SHELXL-97
_cell_angle_alpha 86.83(2)
_cell_angle_beta 84.948(20)
_cell_angle_gamma 82.368(19)
_cell_formula_units_Z 1
_cell_length_a 8.958(5)
_cell_length_b 10.801(6)
_cell_length_c 16.399(10)
_cell_measurement_reflns_used 5070
_cell_measurement_temperature 103.1500
_cell_measurement_theta_max 27.4835
_cell_measurement_theta_min 3.0724
_cell_volume 1565.0(16)
_computing_cell_refinement 'RIGAKU CrystalClear'
_computing_data_collection 'RIGAKU CrystalClear'
_computing_data_reduction 'RIGAKU CrystalClear'
_computing_molecular_graphics ORTEP-III
_computing_structure_refinement 'SHELXL-97 (Sheldrick, 1997)'
_computing_structure_solution SIR-97
_diffrn_ambient_temperature 103(2)
_diffrn_detector_area_resol_mean 7.31
_diffrn_measured_fraction_theta_full 0.974
_diffrn_measured_fraction_theta_max 0.974
_diffrn_measurement_device_type 'RIGAKU/MSC Meacury CCD'
_diffrn_measurement_method 'omega scans'
_diffrn_radiation_monochromator graphite
_diffrn_radiation_source 'fine-focus sealed tube'
_diffrn_radiation_type MoK\a
_diffrn_radiation_wavelength 0.71070
_diffrn_reflns_av_R_equivalents 0.0370
_diffrn_reflns_av_sigmaI/netI 0.0598
_diffrn_reflns_limit_h_max 10
_diffrn_reflns_limit_h_min -10
_diffrn_reflns_limit_k_max 12
_diffrn_reflns_limit_k_min -11
_diffrn_reflns_limit_l_max 19
_diffrn_reflns_limit_l_min -17
_diffrn_reflns_number 10321
_diffrn_reflns_theta_full 25.00
_diffrn_reflns_theta_max 25.00
_diffrn_reflns_theta_min 3.07
_exptl_absorpt_coefficient_mu 0.723
_exptl_absorpt_correction_T_max 0.9312
_exptl_absorpt_correction_T_min 0.7366
_exptl_absorpt_correction_type multi-scan
_exptl_absorpt_process_details 'Jacobson, R. (1998) Private communication'
_exptl_crystal_colour Colorless
_exptl_crystal_density_diffrn 1.333
_exptl_crystal_density_method 'not measured'
_exptl_crystal_description Block
_exptl_crystal_F_000 666
_exptl_crystal_size_max 0.45
_exptl_crystal_size_mid 0.10
_exptl_crystal_size_min 0.10
_refine_diff_density_max 0.770
_refine_diff_density_min -0.563
_refine_diff_density_rms 0.091
_refine_ls_extinction_method none
_refine_ls_goodness_of_fit_ref 1.087
_refine_ls_hydrogen_treatment mixed
_refine_ls_matrix_type full
_refine_ls_number_parameters 362
_refine_ls_number_reflns 5383
_refine_ls_number_restraints 61
_refine_ls_restrained_S_all 1.088
_refine_ls_R_factor_all 0.0514
_refine_ls_R_factor_gt 0.0407
_refine_ls_shift/su_max 0.001
_refine_ls_shift/su_mean 0.000
_refine_ls_structure_factor_coef Fsqd
_refine_ls_weighting_details 'calc w=1/[\s^2^(Fo^2^)+(0.0293P)^2^+1.6779P] where P=(Fo^2^+2Fc^2^)/3'
_refine_ls_weighting_scheme calc
_refine_ls_wR_factor_gt 0.0880
_refine_ls_wR_factor_ref 0.0943
_reflns_number_gt 4606
_reflns_number_total 5383
_reflns_threshold_expression >2sigma(I)
_cod_data_source_file om201142s_si_002.cif
_cod_data_source_block 5-CO2Me
_cod_depositor_comments
;
The following automatic conversions were performed:
'_atom_site_symetry_multiplicity' tag replaced with
'_atom_site_symmetry_multiplicity'.

Automatic conversion script
Id: cif_correct_tags 1440 2010-10-19 06:21:57Z saulius 

The following automatic conversions were performed:

'_symmetry_cell_setting' value 'Triclinic' changed to 'triclinic'
according to /home/saulius/struct/CIF-dictionaries/cif_core.dic
dictionary named 'cif_core.dic' version 2.4.1 from
2010-06-29.

'_exptl_absorpt_correction_type' value 'Multi-scan'
changed to 'multi-scan' according to
/home/saulius/struct/CIF-dictionaries/cif_core.dic dictionary named
'cif_core.dic' version 2.4.1 from 2010-06-29.

Automatic conversion script
Id: cif_fix_values 1715 2011-07-08 13:25:40Z adriana 
;
_cod_original_cell_volume 1565.1(16)
_cod_original_sg_symbol_H-M P-1
_cod_database_code 4068141

loop_
_symmetry_equiv_pos_as_xyz
'x, y, z'
'-x, -y, -z'

loop_
_atom_site_label
_atom_site_type_symbol
_atom_site_fract_x
_atom_site_fract_y
_atom_site_fract_z
_atom_site_U_iso_or_equiv
_atom_site_adp_type
_atom_site_occupancy
_atom_site_symmetry_multiplicity
_atom_site_calc_flag
_atom_site_refinement_flags
_atom_site_disorder_assembly
_atom_site_disorder_group
Pd1 Pd 0.84768(3) 0.70708(3) 0.738754(18) 0.01796(10) Uani 1 1 d . . .
O1 O 0.6299(3) 0.6744(3) 0.7319(2) 0.0368(8) Uani 1 1 d . . .
H1 H 0.592(5) 0.739(4) 0.727(3) 0.030(14) Uiso 1 1 d . . .
C1 C 0.7596(4) 0.8854(3) 0.7048(2) 0.0204(8) Uani 1 1 d . . .
C2 C 0.7358(4) 0.9134(3) 0.6219(2) 0.0215(8) Uani 1 1 d . . .
H2 H 0.7887 0.8603 0.5817 0.026 Uiso 1 1 calc R . .
C3 C 0.6385(4) 1.0149(3) 0.5969(2) 0.0221(8) Uani 1 1 d . . .
H3 H 0.6260 1.0312 0.5403 0.027 Uiso 1 1 calc R . .
C4 C 0.5579(4) 1.0942(3) 0.6545(2) 0.0197(8) Uani 1 1 d . . .
C5 C 0.5795(4) 1.0692(3) 0.7369(2) 0.0249(9) Uani 1 1 d . . .
H4 H 0.5254 1.1221 0.7769 0.030 Uiso 1 1 calc R . .
C6 C 0.6800(4) 0.9672(3) 0.7612(2) 0.0224(8) Uani 1 1 d . . .
H5 H 0.6950 0.9528 0.8178 0.027 Uiso 1 1 calc R . .
C7 C 0.4458(4) 1.2009(4) 0.6311(3) 0.0246(9) Uani 1 1 d . . .
O2 O 0.3593(3) 1.2617(3) 0.67810(19) 0.0379(8) Uani 1 1 d . . .
O3 O 0.4531(3) 1.2240(2) 0.54908(17) 0.0304(7) Uani 1 1 d . . .
C8 C 0.3501(5) 1.3280(4) 0.5204(3) 0.0438(13) Uani 1 1 d . . .
H6 H 0.2463 1.3155 0.5398 0.066 Uiso 1 1 calc R . .
H7 H 0.3599 1.3337 0.4604 0.066 Uiso 1 1 calc R . .
H8 H 0.3741 1.4055 0.5416 0.066 Uiso 1 1 calc R . .
P1 P 1.08853(11) 0.75191(9) 0.74164(6) 0.0172(2) Uani 1 1 d . . .
C9 C 1.2271(4) 0.6111(3) 0.7520(2) 0.0221(8) Uani 1 1 d . . .
H9 H 1.2457 0.5723 0.6981 0.027 Uiso 1 1 calc R . .
H10 H 1.3235 0.6376 0.7652 0.027 Uiso 1 1 calc R . .
C10 C 1.1847(4) 0.5102(3) 0.8167(2) 0.0247(9) Uani 1 1 d . . .
H11 H 1.2784 0.4612 0.8347 0.030 Uiso 1 1 calc R . .
H12 H 1.1302 0.5516 0.8651 0.030 Uiso 1 1 calc R . .
C11 C 1.0867(4) 0.4217(3) 0.7857(2) 0.0203(8) Uani 1 1 d . . .
H13 H 1.0843 0.3492 0.8253 0.024 Uiso 1 1 calc R . .
H14 H 1.1358 0.3898 0.7331 0.024 Uiso 1 1 calc R . .
P2 P 0.89092(11) 0.48686(9) 0.76937(6) 0.0168(2) Uani 1 1 d . . .
C12 C 1.1149(5) 0.8446(4) 0.8332(2) 0.0236(9) Uani 1 1 d . . .
C13 C 1.0775(6) 0.9846(4) 0.8164(3) 0.0417(12) Uani 1 1 d . . .
H15 H 1.0665 1.0272 0.8683 0.063 Uiso 1 1 calc R . .
H16 H 0.9828 1.0016 0.7897 0.063 Uiso 1 1 calc R . .
H17 H 1.1593 1.0153 0.7805 0.063 Uiso 1 1 calc R . .
C14 C 1.0006(5) 0.8068(4) 0.9033(3) 0.0360(11) Uani 1 1 d . . .
H18 H 1.0063 0.8562 0.9510 0.054 Uiso 1 1 calc R . .
H19 H 1.0249 0.7177 0.9182 0.054 Uiso 1 1 calc R . .
H20 H 0.8982 0.8224 0.8851 0.054 Uiso 1 1 calc R . .
C15 C 1.2728(5) 0.8156(4) 0.8641(3) 0.0385(11) Uani 1 1 d . . .
H21 H 1.3485 0.8360 0.8203 0.058 Uiso 1 1 calc R . .
H22 H 1.2920 0.7266 0.8802 0.058 Uiso 1 1 calc R . .
H23 H 1.2788 0.8657 0.9114 0.058 Uiso 1 1 calc R . .
C16 C 1.1721(4) 0.8258(3) 0.6426(2) 0.0206(8) Uani 1 1 d . . .
C17 C 1.1041(5) 0.9612(3) 0.6239(2) 0.0253(9) Uani 1 1 d . . .
H24 H 1.1514 1.0176 0.6554 0.038 Uiso 1 1 calc R . .
H25 H 0.9950 0.9706 0.6392 0.038 Uiso 1 1 calc R . .
H26 H 1.1223 0.9819 0.5653 0.038 Uiso 1 1 calc R . .
C18 C 1.1381(4) 0.7460(4) 0.5733(2) 0.0244(9) Uani 1 1 d . . .
H27 H 1.0284 0.7499 0.5717 0.037 Uiso 1 1 calc R . .
H28 H 1.1821 0.6590 0.5834 0.037 Uiso 1 1 calc R . .
H29 H 1.1819 0.7781 0.5208 0.037 Uiso 1 1 calc R . .
C19 C 1.3439(4) 0.8226(4) 0.6404(2) 0.0257(9) Uani 1 1 d . . .
H30 H 1.3820 0.8573 0.5873 0.039 Uiso 1 1 calc R . .
H31 H 1.3909 0.7360 0.6482 0.039 Uiso 1 1 calc R . .
H32 H 1.3686 0.8725 0.6843 0.039 Uiso 1 1 calc R . .
C20 C 0.7795(4) 0.4317(4) 0.8656(2) 0.0222(8) Uani 1 1 d . . .
C21 C 0.8438(5) 0.4850(4) 0.9372(2) 0.0343(10) Uani 1 1 d . . .
H33 H 0.7865 0.4631 0.9885 0.051 Uiso 1 1 calc R . .
H34 H 0.8362 0.5762 0.9296 0.051 Uiso 1 1 calc R . .
H35 H 0.9501 0.4500 0.9396 0.051 Uiso 1 1 calc R . .
C22 C 0.6121(5) 0.4826(5) 0.8681(3) 0.0414(12) Uani 1 1 d . . .
H36 H 0.5660 0.4477 0.8240 0.062 Uiso 1 1 calc R . .
H37 H 0.6009 0.5740 0.8608 0.062 Uiso 1 1 calc R . .
H38 H 0.5617 0.4590 0.9211 0.062 Uiso 1 1 calc R . .
C23 C 0.7936(5) 0.2889(4) 0.8782(3) 0.0339(10) Uani 1 1 d . . .
H39 H 0.9006 0.2542 0.8738 0.051 Uiso 1 1 calc R . .
H40 H 0.7416 0.2544 0.8363 0.051 Uiso 1 1 calc R . .
H41 H 0.7475 0.2670 0.9327 0.051 Uiso 1 1 calc R . .
C24 C 0.8535(4) 0.4010(4) 0.6778(2) 0.0229(9) Uani 1 1 d . . .
C25 C 0.6854(5) 0.4084(4) 0.6673(3) 0.0297(10) Uani 1 1 d . . .
H42 H 0.6713 0.3797 0.6132 0.045 Uiso 1 1 calc R . .
H43 H 0.6379 0.4951 0.6722 0.045 Uiso 1 1 calc R . .
H44 H 0.6387 0.3551 0.7098 0.045 Uiso 1 1 calc R . .
C26 C 0.9223(5) 0.2627(3) 0.6778(2) 0.0285(9) Uani 1 1 d . . .
H45 H 0.8745 0.2166 0.7239 0.043 Uiso 1 1 calc R . .
H46 H 1.0311 0.2563 0.6832 0.043 Uiso 1 1 calc R . .
H47 H 0.9050 0.2271 0.6263 0.043 Uiso 1 1 calc R . .
C27 C 0.9277(5) 0.4690(4) 0.6036(2) 0.0270(9) Uani 1 1 d . . .
H48 H 0.9143 0.4277 0.5536 0.040 Uiso 1 1 calc R . .
H49 H 1.0358 0.4667 0.6100 0.040 Uiso 1 1 calc R . .
H50 H 0.8805 0.5561 0.6000 0.040 Uiso 1 1 calc R . .
C28 C 0.6043(18) -0.1883(13) 1.0031(10) 0.081(3) Uani 0.50 1 d PU A -1
H51 H 0.5345 -0.2313 1.0405 0.121 Uiso 0.50 1 calc PR A -1
H52 H 0.7086 -0.2202 1.0139 0.121 Uiso 0.50 1 calc PR A -1
H53 H 0.5882 -0.2034 0.9464 0.121 Uiso 0.50 1 calc PR A -1
C29 C 0.5756(19) -0.0480(17) 1.0165(12) 0.078(2) Uani 0.50 1 d PU A -1
H54 H 0.5420 -0.0366 1.0750 0.093 Uiso 0.50 1 calc PR A -1
H55 H 0.6733 -0.0143 1.0059 0.093 Uiso 0.50 1 calc PR A -1
O4 O 0.4799(13) 0.0184(11) 0.9739(6) 0.076(2) Uani 0.50 1 d PU A -1
C30 C 0.4228(18) 0.1278(14) 0.9864(9) 0.072(2) Uani 0.50 1 d PU A -1
H56 H 0.5083 0.1766 0.9885 0.087 Uiso 0.50 1 calc PR A -1
H57 H 0.3713 0.1263 1.0423 0.087 Uiso 0.50 1 calc PR A -1
C31 C 0.3199(15) 0.1997(11) 0.9359(7) 0.065(2) Uani 0.50 1 d PU A -1
H58 H 0.3548 0.1879 0.8782 0.097 Uiso 0.50 1 calc PR A -1
H59 H 0.3142 0.2883 0.9475 0.097 Uiso 0.50 1 calc PR A -1
H60 H 0.2197 0.1727 0.9471 0.097 Uiso 0.50 1 calc PR A -1

loop_
_atom_site_aniso_label
_atom_site_aniso_U_11
_atom_site_aniso_U_22
_atom_site_aniso_U_33
_atom_site_aniso_U_23
_atom_site_aniso_U_13
_atom_site_aniso_U_12
Pd1 0.01512(16) 0.01743(17) 0.02078(17) 0.00124(12) -0.00372(11) 0.00055(11)
O1 0.0203(16) 0.0164(16) 0.074(3) 0.0077(16) -0.0179(16) 0.0003(13)
C1 0.0159(19) 0.022(2) 0.023(2) 0.0017(16) -0.0051(16) 0.0016(16)
C2 0.0163(19) 0.022(2) 0.024(2) -0.0020(17) 0.0011(16) 0.0028(16)
C3 0.018(2) 0.025(2) 0.024(2) 0.0031(17) -0.0021(16) -0.0039(16)
C4 0.0120(18) 0.018(2) 0.028(2) 0.0034(16) -0.0005(15) -0.0025(15)
C5 0.025(2) 0.020(2) 0.028(2) -0.0048(17) 0.0023(17) 0.0002(17)
C6 0.024(2) 0.024(2) 0.0176(19) 0.0029(16) -0.0036(16) -0.0009(17)
C7 0.016(2) 0.023(2) 0.035(2) 0.0026(19) -0.0049(18) -0.0054(17)
O2 0.0288(17) 0.0384(18) 0.0409(18) -0.0027(15) 0.0019(14) 0.0138(14)
O3 0.0257(16) 0.0270(15) 0.0350(17) 0.0035(13) -0.0064(13) 0.0101(12)
C8 0.041(3) 0.034(3) 0.050(3) 0.009(2) -0.016(2) 0.020(2)
P1 0.0150(5) 0.0181(5) 0.0182(5) 0.0012(4) -0.0031(4) -0.0005(4)
C9 0.016(2) 0.023(2) 0.027(2) 0.0032(17) -0.0031(16) -0.0012(16)
C10 0.018(2) 0.025(2) 0.031(2) 0.0055(18) -0.0072(17) -0.0011(16)
C11 0.0162(19) 0.019(2) 0.024(2) 0.0034(16) -0.0018(16) 0.0023(15)
P2 0.0156(5) 0.0175(5) 0.0169(5) 0.0010(4) -0.0022(4) -0.0008(4)
C12 0.027(2) 0.025(2) 0.019(2) -0.0029(17) -0.0065(17) -0.0027(17)
C13 0.063(3) 0.029(3) 0.035(3) -0.006(2) -0.012(2) -0.006(2)
C14 0.039(3) 0.045(3) 0.024(2) -0.004(2) -0.003(2) -0.005(2)
C15 0.034(3) 0.053(3) 0.031(2) -0.007(2) -0.010(2) -0.008(2)
C16 0.021(2) 0.022(2) 0.0184(19) 0.0023(16) -0.0006(16) -0.0057(16)
C17 0.029(2) 0.020(2) 0.027(2) 0.0064(17) -0.0010(18) -0.0071(17)
C18 0.025(2) 0.030(2) 0.020(2) 0.0010(17) -0.0030(17) -0.0074(17)
C19 0.016(2) 0.034(2) 0.026(2) 0.0069(18) -0.0006(17) -0.0062(17)
C20 0.021(2) 0.029(2) 0.0174(19) 0.0054(17) -0.0012(16) -0.0067(17)
C21 0.043(3) 0.044(3) 0.017(2) -0.0018(19) 0.0011(19) -0.014(2)
C22 0.025(2) 0.066(3) 0.030(2) 0.003(2) 0.0052(19) -0.003(2)
C23 0.037(3) 0.032(2) 0.033(2) 0.006(2) 0.004(2) -0.011(2)
C24 0.026(2) 0.024(2) 0.020(2) -0.0016(17) -0.0027(17) -0.0072(17)
C25 0.031(2) 0.033(2) 0.028(2) -0.0042(19) -0.0086(19) -0.0099(19)
C26 0.037(3) 0.021(2) 0.028(2) -0.0071(18) -0.0031(19) -0.0069(18)
C27 0.033(2) 0.029(2) 0.021(2) -0.0047(18) -0.0021(18) -0.0072(18)
C28 0.079(4) 0.079(4) 0.083(4) -0.001(4) -0.004(4) -0.004(3)
C29 0.077(4) 0.080(4) 0.076(4) -0.006(3) -0.012(3) -0.004(3)
O4 0.079(4) 0.078(3) 0.069(3) -0.013(3) -0.009(3) 0.006(3)
C30 0.079(4) 0.072(4) 0.064(3) -0.009(3) -0.010(3) -0.001(3)
C31 0.071(4) 0.066(4) 0.056(4) -0.008(3) -0.005(3) -0.002(3)

loop_
_atom_type_symbol
_atom_type_description
_atom_type_scat_dispersion_real
_atom_type_scat_dispersion_imag
_atom_type_scat_source
C C 0.0033 0.0016 'International Tables Vol C Tables 4.2.6.8 and 6.1.1.4'
H H 0.0000 0.0000 'International Tables Vol C Tables 4.2.6.8 and 6.1.1.4'
O O 0.0106 0.0060 'International Tables Vol C Tables 4.2.6.8 and 6.1.1.4'
P P 0.1023 0.0942 'International Tables Vol C Tables 4.2.6.8 and 6.1.1.4'
Pd Pd -0.9988 1.0072 'International Tables Vol C Tables 4.2.6.8 and 6.1.1.4'

loop_
_geom_angle_atom_site_label_1
_geom_angle_atom_site_label_2
_geom_angle_atom_site_label_3
_geom_angle
O1 Pd1 C1 82.28(14)
O1 Pd1 P1 177.08(9)
C1 Pd1 P1 95.09(11)
O1 Pd1 P2 83.64(9)
C1 Pd1 P2 165.62(11)
P1 Pd1 P2 98.92(4)
Pd1 O1 H1 100(4)
C6 C1 C2 116.5(3)
C6 C1 Pd1 122.0(3)
C2 C1 Pd1 118.4(3)
C3 C2 C1 122.3(4)
C3 C2 H2 118.9
C1 C2 H2 118.9
C2 C3 C4 120.3(4)
C2 C3 H3 119.8
C4 C3 H3 119.8
C5 C4 C3 118.7(3)
C5 C4 C7 118.8(4)
C3 C4 C7 122.4(4)
C4 C5 C6 120.3(4)
C4 C5 H4 119.8
C6 C5 H4 119.8
C5 C6 C1 121.8(4)
C5 C6 H5 119.1
C1 C6 H5 119.1
O2 C7 O3 123.0(4)
O2 C7 C4 125.3(4)
O3 C7 C4 111.7(3)
C7 O3 C8 115.8(3)
O3 C8 H6 109.5
O3 C8 H7 109.5
H6 C8 H7 109.5
O3 C8 H8 109.5
H6 C8 H8 109.5
H7 C8 H8 109.5
C9 P1 C12 103.33(18)
C9 P1 C16 99.88(17)
C12 P1 C16 111.01(17)
C9 P1 Pd1 112.91(13)
C12 P1 Pd1 113.09(13)
C16 P1 Pd1 115.25(12)
C10 C9 P1 116.7(3)
C10 C9 H9 108.1
P1 C9 H9 108.1
C10 C9 H10 108.1
P1 C9 H10 108.1
H9 C9 H10 107.3
C11 C10 C9 113.2(3)
C11 C10 H11 108.9
C9 C10 H11 108.9
C11 C10 H12 108.9
C9 C10 H12 108.9
H11 C10 H12 107.8
C10 C11 P2 116.3(3)
C10 C11 H13 108.2
P2 C11 H13 108.2
C10 C11 H14 108.2
P2 C11 H14 108.2
H13 C11 H14 107.4
C11 P2 C24 101.93(18)
C11 P2 C20 103.32(18)
C24 P2 C20 110.90(17)
C11 P2 Pd1 116.05(12)
C24 P2 Pd1 109.25(13)
C20 P2 Pd1 114.60(13)
C13 C12 C15 109.8(4)
C13 C12 C14 107.0(4)
C15 C12 C14 107.4(3)
C13 C12 P1 112.1(3)
C15 C12 P1 113.5(3)
C14 C12 P1 106.7(3)
C12 C13 H15 109.5
C12 C13 H16 109.5
H15 C13 H16 109.5
C12 C13 H17 109.5
H15 C13 H17 109.5
H16 C13 H17 109.5
C12 C14 H18 109.5
C12 C14 H19 109.5
H18 C14 H19 109.5
C12 C14 H20 109.5
H18 C14 H20 109.5
H19 C14 H20 109.5
C12 C15 H21 109.5
C12 C15 H22 109.5
H21 C15 H22 109.5
C12 C15 H23 109.5
H21 C15 H23 109.5
H22 C15 H23 109.5
C19 C16 C17 107.8(3)
C19 C16 C18 107.9(3)
C17 C16 C18 107.9(3)
C19 C16 P1 112.5(3)
C17 C16 P1 114.4(3)
C18 C16 P1 106.0(2)
C16 C17 H24 109.5
C16 C17 H25 109.5
H24 C17 H25 109.5
C16 C17 H26 109.5
H24 C17 H26 109.5
H25 C17 H26 109.5
C16 C18 H27 109.5
C16 C18 H28 109.5
H27 C18 H28 109.5
C16 C18 H29 109.5
H27 C18 H29 109.5
H28 C18 H29 109.5
C16 C19 H30 109.5
C16 C19 H31 109.5
H30 C19 H31 109.5
C16 C19 H32 109.5
H30 C19 H32 109.5
H31 C19 H32 109.5
C21 C20 C22 107.2(4)
C21 C20 C23 108.7(3)
C22 C20 C23 108.4(3)
C21 C20 P2 106.0(3)
C22 C20 P2 112.6(3)
C23 C20 P2 113.7(3)
C20 C21 H33 109.5
C20 C21 H34 109.5
H33 C21 H34 109.5
C20 C21 H35 109.5
H33 C21 H35 109.5
H34 C21 H35 109.5
C20 C22 H36 109.5
C20 C22 H37 109.5
H36 C22 H37 109.5
C20 C22 H38 109.5
H36 C22 H38 109.5
H37 C22 H38 109.5
C20 C23 H39 109.5
C20 C23 H40 109.5
H39 C23 H40 109.5
C20 C23 H41 109.5
H39 C23 H41 109.5
H40 C23 H41 109.5
C25 C24 C27 108.4(3)
C25 C24 C26 108.4(3)
C27 C24 C26 107.9(3)
C25 C24 P2 112.0(3)
C27 C24 P2 105.2(2)
C26 C24 P2 114.7(3)
C24 C25 H42 109.5
C24 C25 H43 109.5
H42 C25 H43 109.5
C24 C25 H44 109.5
H42 C25 H44 109.5
H43 C25 H44 109.5
C24 C26 H45 109.5
C24 C26 H46 109.5
H45 C26 H46 109.5
C24 C26 H47 109.5
H45 C26 H47 109.5
H46 C26 H47 109.5
C24 C27 H48 109.5
C24 C27 H49 109.5
H48 C27 H49 109.5
C24 C27 H50 109.5
H48 C27 H50 109.5
H49 C27 H50 109.5
O4 C29 C28 117.7(13)
O4 C29 H54 107.9
C28 C29 H54 107.9
O4 C29 H55 107.9
C28 C29 H55 107.9
H54 C29 H55 107.2
C30 O4 C29 126.3(11)
O4 C30 C31 124.4(14)
O4 C30 H56 106.2
C31 C30 H56 106.2
O4 C30 H57 106.2
C31 C30 H57 106.2
H56 C30 H57 106.4

loop_
_geom_bond_atom_site_label_1
_geom_bond_atom_site_label_2
_geom_bond_distance
Pd1 O1 2.042(3)
Pd1 C1 2.049(4)
Pd1 P1 2.2782(16)
Pd1 P2 2.3911(17)
O1 H1 0.74(4)
C1 C6 1.397(5)
C1 C2 1.405(5)
C2 C3 1.374(5)
C2 H2 0.9500
C3 C4 1.397(5)
C3 H3 0.9500
C4 C5 1.389(5)
C4 C7 1.481(5)
C5 C6 1.391(5)
C5 H4 0.9500
C6 H5 0.9500
C7 O2 1.200(5)
C7 O3 1.352(5)
O3 C8 1.441(4)
C8 H6 0.9800
C8 H7 0.9800
C8 H8 0.9800
P1 C9 1.842(4)
P1 C12 1.898(4)
P1 C16 1.907(4)
C9 C10 1.539(5)
C9 H9 0.9900
C9 H10 0.9900
C10 C11 1.517(5)
C10 H11 0.9900
C10 H12 0.9900
C11 P2 1.838(4)
C11 H13 0.9900
C11 H14 0.9900
P2 C24 1.886(4)
P2 C20 1.903(4)
C12 C13 1.520(6)
C12 C15 1.532(6)
C12 C14 1.545(6)
C13 H15 0.9800
C13 H16 0.9800
C13 H17 0.9800
C14 H18 0.9800
C14 H19 0.9800
C14 H20 0.9800
C15 H21 0.9800
C15 H22 0.9800
C15 H23 0.9800
C16 C19 1.532(5)
C16 C17 1.533(5)
C16 C18 1.537(5)
C17 H24 0.9800
C17 H25 0.9800
C17 H26 0.9800
C18 H27 0.9800
C18 H28 0.9800
C18 H29 0.9800
C19 H30 0.9800
C19 H31 0.9800
C19 H32 0.9800
C20 C21 1.525(5)
C20 C22 1.525(6)
C20 C23 1.534(5)
C21 H33 0.9800
C21 H34 0.9800
C21 H35 0.9800
C22 H36 0.9800
C22 H37 0.9800
C22 H38 0.9800
C23 H39 0.9800
C23 H40 0.9800
C23 H41 0.9800
C24 C25 1.522(5)
C24 C27 1.532(5)
C24 C26 1.538(5)
C25 H42 0.9800
C25 H43 0.9800
C25 H44 0.9800
C26 H45 0.9800
C26 H46 0.9800
C26 H47 0.9800
C27 H48 0.9800
C27 H49 0.9800
C27 H50 0.9800
C28 C29 1.53(2)
C28 H51 0.9800
C28 H52 0.9800
C28 H53 0.9800
C29 O4 1.275(14)
C29 H54 0.9900
C29 H55 0.9900
O4 C30 1.244(17)
C30 C31 1.418(18)
C30 H56 0.9900
C30 H57 0.9900
C31 H58 0.9800
C31 H59 0.9800
C31 H60 0.9800

loop_
_geom_torsion_atom_site_label_1
_geom_torsion_atom_site_label_2
_geom_torsion_atom_site_label_3
_geom_torsion_atom_site_label_4
_geom_torsion
O1 Pd1 C1 C6 80.4(3)
P1 Pd1 C1 C6 -100.9(3)
P2 Pd1 C1 C6 92.0(5)
O1 Pd1 C1 C2 -79.2(3)
P1 Pd1 C1 C2 99.6(3)
P2 Pd1 C1 C2 -67.5(6)
C6 C1 C2 C3 -0.6(6)
Pd1 C1 C2 C3 160.0(3)
C1 C2 C3 C4 -0.5(6)
C2 C3 C4 C5 0.8(6)
C2 C3 C4 C7 -176.7(3)
C3 C4 C5 C6 0.2(6)
C7 C4 C5 C6 177.8(3)
C4 C5 C6 C1 -1.4(6)
C2 C1 C6 C5 1.6(6)
Pd1 C1 C6 C5 -158.3(3)
C5 C4 C7 O2 -8.0(6)
C3 C4 C7 O2 169.5(4)
C5 C4 C7 O3 171.2(3)
C3 C4 C7 O3 -11.3(5)
O2 C7 O3 C8 0.4(6)
C4 C7 O3 C8 -178.8(3)
C1 Pd1 P1 C9 -169.60(17)
P2 Pd1 P1 C9 7.18(14)
C1 Pd1 P1 C12 73.52(17)
P2 Pd1 P1 C12 -109.71(14)
C1 Pd1 P1 C16 -55.69(17)
P2 Pd1 P1 C16 121.08(13)
C12 P1 C9 C10 77.0(3)
C16 P1 C9 C10 -168.4(3)
Pd1 P1 C9 C10 -45.5(3)
P1 C9 C10 C11 84.2(4)
C9 C10 C11 P2 -71.0(4)
C10 C11 P2 C24 145.7(3)
C10 C11 P2 C20 -99.1(3)
C10 C11 P2 Pd1 27.2(3)
O1 Pd1 P2 C11 178.87(17)
C1 Pd1 P2 C11 167.2(5)
P1 Pd1 P2 C11 0.30(14)
O1 Pd1 P2 C24 64.39(17)
C1 Pd1 P2 C24 52.8(5)
P1 Pd1 P2 C24 -114.18(14)
O1 Pd1 P2 C20 -60.74(17)
C1 Pd1 P2 C20 -72.4(5)
P1 Pd1 P2 C20 120.69(14)
C9 P1 C12 C13 150.7(3)
C16 P1 C12 C13 44.4(4)
Pd1 P1 C12 C13 -86.9(3)
C9 P1 C12 C15 25.5(3)
C16 P1 C12 C15 -80.7(3)
Pd1 P1 C12 C15 147.9(3)
C9 P1 C12 C14 -92.5(3)
C16 P1 C12 C14 161.2(3)
Pd1 P1 C12 C14 29.9(3)
C9 P1 C16 C19 -44.0(3)
C12 P1 C16 C19 64.6(3)
Pd1 P1 C16 C19 -165.2(2)
C9 P1 C16 C17 -167.4(3)
C12 P1 C16 C17 -58.9(3)
Pd1 P1 C16 C17 71.3(3)
C9 P1 C16 C18 73.7(3)
C12 P1 C16 C18 -177.8(2)
Pd1 P1 C16 C18 -47.5(3)
C11 P2 C20 C21 59.4(3)
C24 P2 C20 C21 167.9(3)
Pd1 P2 C20 C21 -67.8(3)
C11 P2 C20 C22 176.3(3)
C24 P2 C20 C22 -75.2(3)
Pd1 P2 C20 C22 49.1(3)
C11 P2 C20 C23 -60.0(3)
C24 P2 C20 C23 48.5(3)
Pd1 P2 C20 C23 172.8(2)
C11 P2 C24 C25 162.7(3)
C20 P2 C24 C25 53.2(3)
Pd1 P2 C24 C25 -74.0(3)
C11 P2 C24 C27 -79.8(3)
C20 P2 C24 C27 170.8(3)
Pd1 P2 C24 C27 43.5(3)
C11 P2 C24 C26 38.6(3)
C20 P2 C24 C26 -70.8(3)
Pd1 P2 C24 C26 161.9(2)
C28 C29 O4 C30 166.3(18)
C29 O4 C30 C31 178.0(13)
